data_4106411
loop_
_publ_author_name
'Kenji Mochida'
'Katsuaki Kawasumi'
'Yasutomo Segawa'
'Kenichiro Itami'

_publ_section_title
;
 Direct Arylation of Polycyclic Aromatic Hydrocarbons through Palladium
 Catalysis
;
_journal_name_full 'Journal of the American Chemical Society'
_journal_page_first 10716
_journal_page_last 10719
_journal_paper_doi 10.1021/ja202975w
_journal_volume 133
_journal_year 2011
_chemical_formula_sum 'C22 H14'
_chemical_formula_weight 278.33
_chemical_name_systematic
; 
 ? 
;
_space_group_IT_number 2
_symmetry_cell_setting triclinic
_symmetry_space_group_name_Hall '-P 1'
_symmetry_space_group_name_H-M 'P -1'
_atom_sites_solution_hydrogens geom
_atom_sites_solution_primary direct
_atom_sites_solution_secondary difmap
_audit_creation_method SHELXL-97
_cell_angle_alpha 82.33(2)
_cell_angle_beta 77.27(2)
_cell_angle_gamma 75.35(2)
_cell_formula_units_Z 2
_cell_length_a 5.739(3)
_cell_length_b 10.225(6)
_cell_length_c 12.543(7)
_cell_measurement_reflns_used 1418
_cell_measurement_temperature 103(2)
_cell_measurement_theta_max 27.5029
_cell_measurement_theta_min 3.3413
_cell_volume 692.2(7)
_computing_cell_refinement 'RIGAKU CrystalClear'
_computing_data_collection 'RIGAKU CrystalClear'
_computing_data_reduction 'RIGAKU CrystalClear'
_computing_molecular_graphics ORTEP-III
_computing_structure_refinement 'SHELXL-97 (Sheldrick, 1997)'
_computing_structure_solution SIR-97
_diffrn_ambient_temperature 103(2)
_diffrn_measured_fraction_theta_full 0.995
_diffrn_measured_fraction_theta_max 0.995
_diffrn_measurement_device_type
;
Saturn70 CCD (4x4 bin mode) with MicroMax-007
;
_diffrn_radiation_monochromator graphite
_diffrn_radiation_source 'fine-focus sealed tube'
_diffrn_radiation_type MoK\a
_diffrn_radiation_wavelength 0.71070
_diffrn_reflns_av_R_equivalents 0.0488
_diffrn_reflns_av_sigmaI/netI 0.0609
_diffrn_reflns_limit_h_max 6
_diffrn_reflns_limit_h_min -6
_diffrn_reflns_limit_k_max 12
_diffrn_reflns_limit_k_min -11
_diffrn_reflns_limit_l_max 14
_diffrn_reflns_limit_l_min -14
_diffrn_reflns_number 6990
_diffrn_reflns_theta_full 25.00
_diffrn_reflns_theta_max 25.00
_diffrn_reflns_theta_min 3.34
_exptl_absorpt_coefficient_mu 0.076
_exptl_absorpt_correction_T_max 0.9985
_exptl_absorpt_correction_T_min 0.9925
_exptl_absorpt_correction_type multi-scan
_exptl_absorpt_process_details 'Jacobson, R. (1998) Private communication'
_exptl_crystal_colour Colorless
_exptl_crystal_density_diffrn 1.335
_exptl_crystal_description Block
_exptl_crystal_F_000 292
_exptl_crystal_size_max 0.10
_exptl_crystal_size_mid 0.10
_exptl_crystal_size_min 0.02
_refine_diff_density_max 0.298
_refine_diff_density_min -0.198
_refine_diff_density_rms 0.056
_refine_ls_extinction_method none
_refine_ls_goodness_of_fit_ref 1.072
_refine_ls_hydrogen_treatment constr
_refine_ls_matrix_type full
_refine_ls_number_parameters 199
_refine_ls_number_reflns 2425
_refine_ls_number_restraints 0
_refine_ls_restrained_S_all 1.072
_refine_ls_R_factor_all 0.0935
_refine_ls_R_factor_gt 0.0599
_refine_ls_shift/su_max 0.000
_refine_ls_shift/su_mean 0.000
_refine_ls_structure_factor_coef Fsqd
_refine_ls_weighting_details 'calc w=1/[\s^2^(Fo^2^)+(0.0750P)^2^+0.0108P] where P=(Fo^2^+2Fc^2^)/3'
_refine_ls_weighting_scheme calc
_refine_ls_wR_factor_gt 0.1337
_refine_ls_wR_factor_ref 0.1552
_reflns_number_gt 1630
_reflns_number_total 2425
_reflns_threshold_expression >2sigma(I)
_cod_data_source_file ja202975w_si_002_1.cif
_cod_data_source_block 2a
_cod_original_cell_volume 692.2(6)
_cod_database_code 4106411

loop_
_symmetry_equiv_pos_as_xyz
'x, y, z'
'-x, -y, -z'

loop_
_atom_site_label
_atom_site_type_symbol
_atom_site_fract_x
_atom_site_fract_y
_atom_site_fract_z
_atom_site_U_iso_or_equiv
_atom_site_adp_type
_atom_site_occupancy
_atom_site_symmetry_multiplicity
_atom_site_calc_flag
_atom_site_refinement_flags
C1 C 0.5060(4) 0.2580(2) 0.43903(17) 0.0190(5) Uani 1 1 d .
C2 C 0.6945(4) 0.3177(2) 0.38023(17) 0.0230(5) Uani 1 1 d .
H1 H 0.7702 0.3657 0.4172 0.028 Uiso 1 1 calc R
C3 C 0.7715(4) 0.3076(2) 0.26881(18) 0.0240(5) Uani 1 1 d .
H2 H 0.8985 0.3497 0.2295 0.029 Uiso 1 1 calc R
C4 C 0.6656(4) 0.2368(2) 0.21379(17) 0.0239(6) Uani 1 1 d .
H3 H 0.7207 0.2292 0.1372 0.029 Uiso 1 1 calc R
C5 C 0.4797(4) 0.1773(2) 0.27086(18) 0.0245(5) Uani 1 1 d .
H4 H 0.4062 0.1287 0.2333 0.029 Uiso 1 1 calc R
C6 C 0.3991(4) 0.1876(2) 0.38216(17) 0.0221(5) Uani 1 1 d .
H5 H 0.2700 0.1465 0.4205 0.027 Uiso 1 1 calc R
C7 C 0.4123(4) 0.2712(2) 0.55898(17) 0.0203(5) Uani 1 1 d .
C8 C 0.1809(4) 0.3456(2) 0.59478(17) 0.0219(5) Uani 1 1 d .
H6 H 0.0822 0.3873 0.5423 0.026 Uiso 1 1 calc R
C9 C 0.0813(4) 0.3633(2) 0.70846(18) 0.0225(5) Uani 1 1 d .
C10 C -0.1535(4) 0.4420(2) 0.74459(19) 0.0240(5) Uani 1 1 d .
H7 H -0.2534 0.4843 0.6928 0.029 Uiso 1 1 calc R
C11 C -0.2424(4) 0.4593(2) 0.85454(19) 0.0277(6) Uani 1 1 d .
H8 H -0.4017 0.5142 0.8776 0.033 Uiso 1 1 calc R
C12 C -0.1002(4) 0.3968(2) 0.93183(19) 0.0269(6) Uani 1 1 d .
H9 H -0.1634 0.4098 1.0073 0.032 Uiso 1 1 calc R
C13 C 0.1346(4) 0.3151(2) 0.89990(18) 0.0225(5) Uani 1 1 d .
C14 C 0.2845(4) 0.2458(2) 0.97723(18) 0.0262(6) Uani 1 1 d .
H10 H 0.2238 0.2550 1.0533 0.031 Uiso 1 1 calc R
C15 C 0.5107(4) 0.1675(2) 0.94340(18) 0.0248(5) Uani 1 1 d .
H11 H 0.6048 0.1220 0.9966 0.030 Uiso 1 1 calc R
C16 C 0.6125(4) 0.1513(2) 0.82969(18) 0.0221(5) Uani 1 1 d .
C17 C 0.8493(4) 0.0727(2) 0.79344(18) 0.0236(5) Uani 1 1 d .
H12 H 0.9474 0.0281 0.8455 0.028 Uiso 1 1 calc R
C18 C 0.9408(4) 0.0594(2) 0.68352(18) 0.0243(5) Uani 1 1 d .
H13 H 1.1012 0.0057 0.6602 0.029 Uiso 1 1 calc R
C19 C 0.8000(4) 0.1241(2) 0.60634(18) 0.0224(5) Uani 1 1 d .
H14 H 0.8659 0.1135 0.5308 0.027 Uiso 1 1 calc R
C20 C 0.5645(4) 0.2042(2) 0.63703(17) 0.0201(5) Uani 1 1 d .
C21 C 0.4693(4) 0.21783(19) 0.75185(17) 0.0193(5) Uani 1 1 d .
C22 C 0.2280(4) 0.29920(19) 0.78636(17) 0.0191(5) Uani 1 1 d .

loop_
_atom_site_aniso_label
_atom_site_aniso_U_11
_atom_site_aniso_U_22
_atom_site_aniso_U_33
_atom_site_aniso_U_23
_atom_site_aniso_U_13
_atom_site_aniso_U_12
C1 0.0215(12) 0.0119(10) 0.0230(12) -0.0001(9) -0.0071(10) -0.0011(9)
C2 0.0284(13) 0.0171(11) 0.0257(13) -0.0021(9) -0.0063(10) -0.0082(9)
C3 0.0262(13) 0.0203(12) 0.0250(12) 0.0028(9) -0.0031(10) -0.0084(10)
C4 0.0305(14) 0.0191(12) 0.0203(12) -0.0014(9) -0.0044(10) -0.0031(10)
C5 0.0292(13) 0.0203(12) 0.0261(13) -0.0034(9) -0.0088(10) -0.0056(10)
C6 0.0235(12) 0.0175(11) 0.0256(12) 0.0004(9) -0.0044(10) -0.0066(9)
C7 0.0254(12) 0.0141(11) 0.0237(12) -0.0019(9) -0.0035(10) -0.0098(9)
C8 0.0280(13) 0.0157(11) 0.0243(12) 0.0005(9) -0.0064(10) -0.0092(10)
C9 0.0261(13) 0.0141(11) 0.0276(13) -0.0005(9) -0.0027(10) -0.0083(9)
C10 0.0227(12) 0.0164(11) 0.0312(13) 0.0000(10) -0.0031(10) -0.0045(9)
C11 0.0264(13) 0.0174(12) 0.0360(14) -0.0020(10) 0.0002(11) -0.0048(10)
C12 0.0315(14) 0.0208(12) 0.0268(13) -0.0043(10) 0.0031(11) -0.0098(10)
C13 0.0280(13) 0.0128(11) 0.0272(13) -0.0021(9) -0.0026(10) -0.0077(9)
C14 0.0353(14) 0.0225(12) 0.0207(12) -0.0051(10) -0.0003(11) -0.0094(10)
C15 0.0330(14) 0.0210(12) 0.0217(12) 0.0008(9) -0.0069(10) -0.0087(10)
C16 0.0281(13) 0.0145(11) 0.0250(12) 0.0004(9) -0.0061(10) -0.0078(9)
C17 0.0289(13) 0.0138(11) 0.0293(13) 0.0009(9) -0.0080(11) -0.0063(9)
C18 0.0227(12) 0.0169(11) 0.0318(13) -0.0039(10) -0.0028(10) -0.0028(9)
C19 0.0271(13) 0.0161(11) 0.0258(13) -0.0017(9) -0.0032(10) -0.0101(9)
C20 0.0234(12) 0.0128(11) 0.0248(12) -0.0029(9) -0.0019(10) -0.0071(9)
C21 0.0242(12) 0.0112(11) 0.0241(12) -0.0028(9) -0.0025(10) -0.0086(9)
C22 0.0243(12) 0.0106(11) 0.0241(12) -0.0009(9) -0.0051(10) -0.0068(9)

loop_
_atom_type_symbol
_atom_type_description
_atom_type_scat_dispersion_real
_atom_type_scat_dispersion_imag
_atom_type_scat_source
C C 0.0033 0.0016 'International Tables Vol C Tables 4.2.6.8 and 6.1.1.4'
H H 0.0000 0.0000 'International Tables Vol C Tables 4.2.6.8 and 6.1.1.4'

loop_
_geom_angle_atom_site_label_1
_geom_angle_atom_site_label_2
_geom_angle_atom_site_label_3
_geom_angle
C2 C1 C6 118.3(2)
C2 C1 C7 121.81(18)
C6 C1 C7 119.86(19)
C3 C2 C1 120.5(2)
C3 C2 H1 119.7
C1 C2 H1 119.7
C2 C3 C4 120.6(2)
C2 C3 H2 119.7
C4 C3 H2 119.7
C5 C4 C3 119.5(2)
C5 C4 H3 120.2
C3 C4 H3 120.2
C4 C5 C6 120.6(2)
C4 C5 H4 119.7
C6 C5 H4 119.7
C5 C6 C1 120.5(2)
C5 C6 H5 119.7
C1 C6 H5 119.7
C8 C7 C20 120.0(2)
C8 C7 C1 119.72(19)
C20 C7 C1 120.27(19)
C7 C8 C9 122.4(2)
C7 C8 H6 118.8
C9 C8 H6 118.8
C10 C9 C22 119.2(2)
C10 C9 C8 122.3(2)
C22 C9 C8 118.5(2)
C11 C10 C9 120.9(2)
C11 C10 H7 119.6
C9 C10 H7 119.6
C10 C11 C12 120.4(2)
C10 C11 H8 119.8
C12 C11 H8 119.8
C11 C12 C13 120.8(2)
C11 C12 H9 119.6
C13 C12 H9 119.6
C12 C13 C22 118.7(2)
C12 C13 C14 122.6(2)
C22 C13 C14 118.7(2)
C15 C14 C13 121.0(2)
C15 C14 H10 119.5
C13 C14 H10 119.5
C14 C15 C16 121.9(2)
C14 C15 H11 119.1
C16 C15 H11 119.1
C17 C16 C21 119.2(2)
C17 C16 C15 122.4(2)
C21 C16 C15 118.4(2)
C18 C17 C16 120.7(2)
C18 C17 H12 119.6
C16 C17 H12 119.6
C17 C18 C19 120.3(2)
C17 C18 H13 119.8
C19 C18 H13 119.8
C18 C19 C20 121.7(2)
C18 C19 H14 119.2
C20 C19 H14 119.2
C19 C20 C21 117.9(2)
C19 C20 C7 123.0(2)
C21 C20 C7 119.1(2)
C16 C21 C22 120.4(2)
C16 C21 C20 120.2(2)
C22 C21 C20 119.4(2)
C9 C22 C13 119.9(2)
C9 C22 C21 120.5(2)
C13 C22 C21 119.6(2)

loop_
_geom_bond_atom_site_label_1
_geom_bond_atom_site_label_2
_geom_bond_distance
C1 C2 1.396(3)
C1 C6 1.399(3)
C1 C7 1.494(3)
C2 C3 1.379(3)
C2 H1 0.9500
C3 C4 1.382(3)
C3 H2 0.9500
C4 C5 1.378(3)
C4 H3 0.9500
C5 C6 1.380(3)
C5 H4 0.9500
C6 H5 0.9500
C7 C8 1.365(3)
C7 C20 1.444(3)
C8 C9 1.432(3)
C8 H6 0.9500
C9 C10 1.396(3)
C9 C22 1.416(3)
C10 C11 1.379(3)
C10 H7 0.9500
C11 C12 1.390(3)
C11 H8 0.9500
C12 C13 1.399(3)
C12 H9 0.9500
C13 C22 1.422(3)
C13 C14 1.435(3)
C14 C15 1.352(3)
C14 H10 0.9500
C15 C16 1.432(3)
C15 H11 0.9500
C16 C17 1.405(3)
C16 C21 1.409(3)
C17 C18 1.375(3)
C17 H12 0.9500
C18 C19 1.390(3)
C18 H13 0.9500
C19 C20 1.393(3)
C19 H14 0.9500
C20 C21 1.436(3)
C21 C22 1.431(3)

loop_
_geom_torsion_atom_site_label_1
_geom_torsion_atom_site_label_2
_geom_torsion_atom_site_label_3
_geom_torsion_atom_site_label_4
_geom_torsion
C6 C1 C2 C3 0.3(3)
C7 C1 C2 C3 -177.8(2)
C1 C2 C3 C4 -0.8(3)
C2 C3 C4 C5 0.8(3)
C3 C4 C5 C6 -0.2(3)
C4 C5 C6 C1 -0.4(3)
C2 C1 C6 C5 0.3(3)
C7 C1 C6 C5 178.44(19)
C2 C1 C7 C8 111.6(2)
C6 C1 C7 C8 -66.5(3)
C2 C1 C7 C20 -69.2(3)
C6 C1 C7 C20 112.8(2)
C20 C7 C8 C9 1.4(3)
C1 C7 C8 C9 -179.39(18)
C7 C8 C9 C10 178.51(18)
C7 C8 C9 C22 -1.0(3)
C22 C9 C10 C11 0.8(3)
C8 C9 C10 C11 -178.69(19)
C9 C10 C11 C12 -0.8(3)
C10 C11 C12 C13 -0.2(3)
C11 C12 C13 C22 1.3(3)
C11 C12 C13 C14 -178.19(18)
C12 C13 C14 C15 179.96(19)
C22 C13 C14 C15 0.5(3)
C13 C14 C15 C16 0.8(3)
C14 C15 C16 C17 178.61(19)
C14 C15 C16 C21 -0.9(3)
C21 C16 C17 C18 -0.5(3)
C15 C16 C17 C18 179.96(19)
C16 C17 C18 C19 0.1(3)
C17 C18 C19 C20 0.3(3)
C18 C19 C20 C21 -0.3(3)
C18 C19 C20 C7 -179.11(17)
C8 C7 C20 C19 178.44(18)
C1 C7 C20 C19 -0.8(3)
C8 C7 C20 C21 -0.3(3)
C1 C7 C20 C21 -179.57(17)
C17 C16 C21 C22 -179.68(17)
C15 C16 C21 C22 -0.1(3)
C17 C16 C21 C20 0.4(3)
C15 C16 C21 C20 -179.98(17)
C19 C20 C21 C16 -0.1(3)
C7 C20 C21 C16 178.79(16)
C19 C20 C21 C22 -179.93(16)
C7 C20 C21 C22 -1.1(3)
C10 C9 C22 C13 0.3(3)
C8 C9 C22 C13 179.79(17)
C10 C9 C22 C21 179.99(17)
C8 C9 C22 C21 -0.5(3)
C12 C13 C22 C9 -1.3(3)
C14 C13 C22 C9 178.18(17)
C12 C13 C22 C21 179.00(17)
C14 C13 C22 C21 -1.5(3)
C16 C21 C22 C9 -178.36(17)
C20 C21 C22 C9 1.5(3)
C16 C21 C22 C13 1.3(3)
C20 C21 C22 C13 -178.80(17)

loop_
_cod_related_entry_id
_cod_related_entry_database
_cod_related_entry_code
1 ChemSpider 15397222
